data_7246630
loop_
_publ_author_name
'Beau, Maxime'
'Jeannin, Olivier'
'Fourmigu\'e, Marc'
'Auban-Senzier, Pascale'
'Pasquier, Claude'
'Alemany, Pere'
'Canadell, Enric'
'Jeon, Ie-Rang'

_publ_section_title
;
 Chalcogen bonding and variable charge transfer degree in two polymorphs
 of 1&#x2009;:&#x2009;1 conducting salts with segregated stacks
;
_journal_issue 21
_journal_name_full CrystEngComm
_journal_page_first 3189
_journal_page_last 3197
_journal_paper_doi 10.1039/D3CE00260H
_journal_volume 25
_journal_year 2023
_chemical_formula_moiety 'C10 H10 S6 Se2, C12 H2 F2 N4'
_chemical_formula_sum 'C22 H12 F2 N4 S6 Se2'
_chemical_formula_weight 720.64
_space_group_IT_number 11
_space_group_name_Hall '-P 2yb'
_space_group_name_H-M_alt 'P 1 21/m 1'
_symmetry_cell_setting monoclinic
_symmetry_Int_Tables_number 11
_symmetry_space_group_name_Hall '-P 2yb'
_symmetry_space_group_name_H-M 'P 1 21/m 1'
_atom_sites_solution_hydrogens geom
_audit_conform_dict_location ftp://ftp.iucr.org/pub/cif_core.dic
_audit_conform_dict_name cif_core.dic
_audit_conform_dict_version 2.4.5
_audit_creation_date 2023-03-29T14:29:11-00:00
_audit_creation_method 'WinGX routine CIF_UPDATE'
_audit_update_record
;
2023-03-29 deposited with the CCDC.	2023-04-12 downloaded from the CCDC.
;
_cell_angle_alpha 90
_cell_angle_beta 95.086(5)
_cell_angle_gamma 90
_cell_formula_units_Z 2
_cell_length_a 4.0174(5)
_cell_length_b 24.7410(18)
_cell_length_c 13.0728(10)
_cell_measurement_reflns_used 3923
_cell_measurement_temperature 296(2)
_cell_measurement_theta_max 27.2205
_cell_measurement_theta_min 2.2694
_cell_measurement_wavelength 0.71073
_cell_volume 1294.2(2)
_computing_cell_refinement 'Bruker APEX2 (Bruker, 2014)'
_computing_data_collection 'Bruker APEX2 (Bruker, 2014)'
_computing_data_reduction 'Bruker APEX2 (Bruker, 2014)'
_computing_molecular_graphics 'Ortep for Windows (Farrugia, 2012)'
_computing_publication_material 'WinGX publication routines (Farrugia, 2012)'
_computing_structure_refinement 'SHELXL-2018/3 (Sheldrick, 2018)'
_diffrn_ambient_temperature 296(2)
_diffrn_detector 'CCD plate'
_diffrn_measured_fraction_theta_full 0.994
_diffrn_measured_fraction_theta_max 0.987
_diffrn_measurement_device_type 'APEXII Bruker-AXS'
_diffrn_measurement_method 'CCD rotation images, thin slices'
_diffrn_radiation_monochromator graphite
_diffrn_radiation_probe x-ray
_diffrn_radiation_source 'fine-focus sealed tube'
_diffrn_radiation_type MoK\a
_diffrn_radiation_wavelength 0.71073
_diffrn_reflns_av_unetI/netI 0.0553
_diffrn_reflns_Laue_measured_fraction_full 0.994
_diffrn_reflns_Laue_measured_fraction_max 0.987
_diffrn_reflns_limit_h_max 5
_diffrn_reflns_limit_h_min -5
_diffrn_reflns_limit_k_max 31
_diffrn_reflns_limit_k_min 0
_diffrn_reflns_limit_l_max 16
_diffrn_reflns_limit_l_min 0
_diffrn_reflns_number 3013
_diffrn_reflns_point_group_measured_fraction_full 0.994
_diffrn_reflns_point_group_measured_fraction_max 0.987
_diffrn_reflns_theta_full 25.242
_diffrn_reflns_theta_max 27.53
_diffrn_reflns_theta_min 2.924
_diffrn_standards_number 0
_exptl_absorpt_coefficient_mu 3.377
_exptl_absorpt_correction_T_max 0.935
_exptl_absorpt_correction_T_min 0.886
_exptl_absorpt_correction_type multi-scan
_exptl_absorpt_process_details
;
  [Sheldrick, G.M. (2014). SADABS Bruker AXS Inc., Madison, Wisconsin, USA]
;
_exptl_crystal_colour black
_exptl_crystal_density_diffrn 1.849
_exptl_crystal_density_method 'not measured'
_exptl_crystal_description needle
_exptl_crystal_F_000 708
_exptl_crystal_size_max 0.23
_exptl_crystal_size_mid 0.03
_exptl_crystal_size_min 0.02
_refine_diff_density_max 0.441
_refine_diff_density_min -0.599
_refine_diff_density_rms 0.096
_refine_ls_extinction_method none
_refine_ls_goodness_of_fit_ref 1.041
_refine_ls_hydrogen_treatment constr
_refine_ls_matrix_type full
_refine_ls_number_constraints 0
_refine_ls_number_parameters 168
_refine_ls_number_reflns 3013
_refine_ls_number_restraints 0
_refine_ls_restrained_S_all 1.041
_refine_ls_R_factor_all 0.0743
_refine_ls_R_factor_gt 0.049
_refine_ls_shift/su_max 0
_refine_ls_shift/su_mean 0
_refine_ls_structure_factor_coef Fsqd
_refine_ls_weighting_details 'w=1/[\s^2^(Fo^2^)+(0.0264P)^2^+4.0886P] where P=(Fo^2^+2Fc^2^)/3'
_refine_ls_weighting_scheme calc
_refine_ls_wR_factor_gt 0.0968
_refine_ls_wR_factor_ref 0.1047
_reflns_Friedel_coverage 0
_reflns_number_gt 2342
_reflns_number_total 3013
_reflns_threshold_expression 'I > 2\s(I)'
_cod_data_source_file d3ce00260h2.cif
_cod_data_source_block alpha-[EDT-TTF(SeMe)2](F2TCNQ)
_cod_depositor_comments 'Adding full bibliography for 7246630--7246631.cif.'
_cod_original_sg_symbol_H-M 'P 21/m'
_cod_database_code 7246630
_shelx_estimated_absorpt_t_min 0.511
_shelx_estimated_absorpt_t_max 0.936
_shelx_shelxl_version_number 2018/3

loop_
_symmetry_equiv_pos_as_xyz
'x, y, z'
'-x, y+1/2, -z'
'-x, -y, -z'
'x, -y-1/2, z'

loop_
_atom_site_label
_atom_site_type_symbol
_atom_site_fract_x
_atom_site_fract_y
_atom_site_fract_z
_atom_site_U_iso_or_equiv
_atom_site_adp_type
_atom_site_occupancy
_atom_site_site_symmetry_order
_atom_site_calc_flag
_atom_site_refinement_flags_posn
_atom_site_refinement_flags_adp
_atom_site_refinement_flags_occupancy
_atom_site_disorder_assembly
_atom_site_disorder_group
C1 C 0.675(2) 0.25 0.2972(5) 0.0258(15) Uani 1 2 d S T P . .
C2 C 0.4497(12) 0.2773(2) 0.4659(3) 0.0261(11) Uani 1 1 d . . . . .
C3 C 0.4239(17) 0.3906(2) 0.5287(5) 0.0471(16) Uani 1 1 d . . . . .
H3A H 0.375839 0.416867 0.579428 0.071 Uiso 1 1 calc R U . . .
H3B H 0.295583 0.398699 0.465015 0.071 Uiso 1 1 calc R U . . .
H3C H 0.657709 0.391759 0.51871 0.071 Uiso 1 1 calc R U . . .
C4 C 0.8031(19) 0.25 0.2028(5) 0.0256(16) Uani 1 2 d S T P . .
C5 C 1.0074(12) 0.22278(19) 0.0299(3) 0.0247(11) Uani 1 1 d . . . . .
C6 C 0.943(2) 0.2222(2) -0.1775(5) 0.070(3) Uani 1 1 d . . . . .
H6A H 1.058322 0.211127 -0.236075 0.084 Uiso 1 1 calc R U . . .
H6B H 0.711781 0.211128 -0.191825 0.084 Uiso 1 1 calc R U . . .
C7 C 0.4128(13) 0.54999(17) 1.0388(4) 0.0265(11) Uani 1 1 d . . . . .
H7 H 0.355414 0.583801 1.062896 0.032 Uiso 1 1 calc R U . . .
C8 C 0.5751(13) 0.54627(18) 0.9529(4) 0.0251(10) Uani 1 1 d . . . . .
C9 C 0.6716(13) 0.49758(19) 0.9070(3) 0.0246(11) Uani 1 1 d . . . . .
C10 C 0.8429(14) 0.49482(19) 0.8175(3) 0.0276(11) Uani 1 1 d . . . . .
C11 C 0.9354(13) 0.4443(2) 0.7775(4) 0.0292(12) Uani 1 1 d . . . . .
C12 C 0.9360(13) 0.5395(2) 0.7598(4) 0.0336(13) Uani 1 1 d . . . . .
F1 F 0.6468(9) 0.59309(11) 0.9052(2) 0.0380(8) Uani 1 1 d . . . . .
N1 N 1.0179(15) 0.4037(2) 0.7444(4) 0.0490(13) Uani 1 1 d . . . . .
N2 N 1.0202(16) 0.5740(2) 0.7083(4) 0.0535(15) Uani 1 1 d . . . . .
S1 S 0.5869(3) 0.30899(5) 0.35937(9) 0.0292(3) Uani 1 1 d . . . . .
S2 S 0.8793(4) 0.19097(5) 0.13843(9) 0.0303(3) Uani 1 1 d . . . . .
S3 S 1.1121(4) 0.18199(6) -0.07047(9) 0.0340(3) Uani 1 1 d . . . . .
Se1 Se 0.30849(16) 0.31949(2) 0.57450(4) 0.03674(17) Uani 1 1 d . . . . .

loop_
_atom_site_aniso_label
_atom_site_aniso_U_11
_atom_site_aniso_U_22
_atom_site_aniso_U_33
_atom_site_aniso_U_23
_atom_site_aniso_U_13
_atom_site_aniso_U_12
C1 0.035(4) 0.020(3) 0.022(3) 0 0.005(3) 0
C2 0.020(2) 0.039(3) 0.020(2) -0.004(2) 0.003(2) 0.000(2)
C3 0.057(4) 0.041(3) 0.044(4) -0.008(3) 0.012(3) 0.001(3)
C4 0.035(4) 0.024(4) 0.019(3) 0 0.006(3) 0
C5 0.027(3) 0.025(2) 0.023(2) 0.0009(19) 0.009(2) 0.002(2)
C6 0.120(7) 0.045(4) 0.037(3) -0.002(3) -0.029(4) 0.019(4)
C7 0.038(3) 0.011(2) 0.031(3) -0.0022(19) 0.004(2) 0.001(2)
C8 0.028(3) 0.020(2) 0.026(2) 0.0049(19) 0.000(2) -0.002(2)
C9 0.028(3) 0.023(2) 0.022(2) 0.000(2) -0.001(2) -0.002(2)
C10 0.034(3) 0.026(3) 0.023(2) -0.0031(19) 0.005(2) 0.000(2)
C11 0.035(3) 0.035(3) 0.018(2) -0.001(2) 0.005(2) -0.002(2)
C12 0.038(3) 0.036(3) 0.028(3) -0.002(2) 0.007(2) 0.002(2)
F1 0.060(2) 0.0198(15) 0.0374(17) 0.0047(13) 0.0191(17) 0.0023(15)
N1 0.071(4) 0.043(3) 0.036(3) -0.003(2) 0.021(3) 0.008(3)
N2 0.073(4) 0.044(3) 0.047(3) 0.014(3) 0.018(3) 0.002(3)
S1 0.0388(8) 0.0279(7) 0.0221(6) -0.0024(5) 0.0091(5) 0.0007(6)
S2 0.0467(9) 0.0222(7) 0.0232(6) -0.0001(5) 0.0108(6) -0.0012(6)
S3 0.0451(9) 0.0332(7) 0.0251(6) -0.0023(6) 0.0108(6) 0.0094(7)
Se1 0.0402(3) 0.0481(3) 0.0235(2) -0.0068(3) 0.0117(2) 0.0025(3)

loop_
_atom_type_symbol
_atom_type_description
_atom_type_scat_dispersion_real
_atom_type_scat_dispersion_imag
_atom_type_scat_source
C C 0.0033 0.0016 'International Tables Vol C Tables 4.2.6.8 and 6.1.1.4'
H H 0 0 'International Tables Vol C Tables 4.2.6.8 and 6.1.1.4'
F F 0.0171 0.0103 'International Tables Vol C Tables 4.2.6.8 and 6.1.1.4'
N N 0.0061 0.0033 'International Tables Vol C Tables 4.2.6.8 and 6.1.1.4'
S S 0.1246 0.1234 'International Tables Vol C Tables 4.2.6.8 and 6.1.1.4'
Se Se -0.0929 2.2259 'International Tables Vol C Tables 4.2.6.8 and 6.1.1.4'

loop_
_geom_angle_atom_site_label_1
_geom_angle_atom_site_label_2
_geom_angle_atom_site_label_3
_geom_angle
_geom_angle_site_symmetry_1
_geom_angle_site_symmetry_3
_geom_angle_publ_flag
C4 C1 S1 122.08(19) . . ?
C4 C1 S1 122.08(19) . 4_565 ?
S1 C1 S1 115.8(4) . 4_565 ?
C2 C2 S1 116.96(16) 4_565 . ?
C2 C2 Se1 123.54(15) 4_565 . ?
S1 C2 Se1 119.5(3) . . ?
Se1 C3 H3A 109.5 . . ?
Se1 C3 H3B 109.5 . . ?
H3A C3 H3B 109.5 . . ?
Se1 C3 H3C 109.5 . . ?
H3A C3 H3C 109.5 . . ?
H3B C3 H3C 109.5 . . ?
C1 C4 S2 122.18(19) . . ?
C1 C4 S2 122.18(19) . 4_565 ?
S2 C4 S2 115.6(4) . 4_565 ?
C5 C5 S3 125.53(16) 4_565 . ?
C5 C5 S2 116.89(16) 4_565 . ?
S3 C5 S2 117.5(3) . . ?
C6 C6 S3 123.6(2) 4_565 . ?
C6 C6 H6A 106.4 4_565 . ?
S3 C6 H6A 106.4 . . ?
C6 C6 H6B 106.4 4_565 . ?
S3 C6 H6B 106.4 . . ?
H6A C6 H6B 106.5 . . ?
C8 C7 C9 120.6(4) . 3_667 ?
C8 C7 H7 119.7 . . ?
C9 C7 H7 119.7 3_667 . ?
C7 C8 F1 117.5(4) . . ?
C7 C8 C9 125.5(4) . . ?
F1 C8 C9 117.0(4) . . ?
C10 C9 C8 124.4(4) . . ?
C10 C9 C7 121.7(4) . 3_667 ?
C8 C9 C7 113.8(4) . 3_667 ?
C12 C10 C9 125.4(4) . . ?
C12 C10 C11 113.9(4) . . ?
C9 C10 C11 120.8(4) . . ?
N1 C11 C10 178.3(6) . . ?
N2 C12 C10 175.8(6) . . ?
C1 S1 C2 95.1(2) . . ?
C4 S2 C5 95.3(2) . . ?
C5 S3 C6 99.5(3) . . ?
C2 Se1 C3 100.0(2) . . ?

loop_
_geom_bond_atom_site_label_1
_geom_bond_atom_site_label_2
_geom_bond_distance
_geom_bond_site_symmetry_2
_geom_bond_publ_flag
C1 C4 1.379(9) . ?
C1 S1 1.722(4) . ?
C1 S1 1.722(4) 4_565 ?
C2 C2 1.350(10) 4_565 ?
C2 S1 1.730(5) . ?
C2 Se1 1.890(5) . ?
C3 Se1 1.929(6) . ?
C3 H3A 0.96 . ?
C3 H3B 0.96 . ?
C3 H3C 0.96 . ?
C4 S2 1.726(4) . ?
C4 S2 1.726(4) 4_565 ?
C5 C5 1.347(9) 4_565 ?
C5 S3 1.736(5) . ?
C5 S2 1.740(5) . ?
C6 C6 1.375(12) 4_565 ?
C6 S3 1.800(6) . ?
C6 H6A 0.97 . ?
C6 H6B 0.97 . ?
C7 C8 1.350(6) . ?
C7 C9 1.430(6) 3_667 ?
C7 H7 0.93 . ?
C8 F1 1.359(5) . ?
C8 C9 1.415(7) . ?
C9 C10 1.411(6) . ?
C10 C12 1.407(7) . ?
C10 C11 1.417(7) . ?
C11 N1 1.154(6) . ?
C12 N2 1.156(7) . ?

loop_
_geom_torsion_atom_site_label_1
_geom_torsion_atom_site_label_2
_geom_torsion_atom_site_label_3
_geom_torsion_atom_site_label_4
_geom_torsion
_geom_torsion_site_symmetry_1
_geom_torsion_site_symmetry_2
_geom_torsion_site_symmetry_3
_geom_torsion_site_symmetry_4
_geom_torsion_publ_flag
S1 C1 C4 S2 -177.9(5) . . . . ?
S1 C1 C4 S2 1.1(10) 4_565 . . . ?
S1 C1 C4 S2 -1.1(10) . . . 4_565 ?
S1 C1 C4 S2 177.9(5) 4_565 . . 4_565 ?
C9 C7 C8 F1 179.8(5) 3_667 . . . ?
C9 C7 C8 C9 1.2(9) 3_667 . . . ?
C7 C8 C9 C10 -179.6(5) . . . . ?
F1 C8 C9 C10 1.8(8) . . . . ?
C7 C8 C9 C7 -1.1(9) . . . 3_667 ?
F1 C8 C9 C7 -179.8(4) . . . 3_667 ?
C8 C9 C10 C12 -1.5(9) . . . . ?
C7 C9 C10 C12 -179.8(5) 3_667 . . . ?
C8 C9 C10 C11 178.9(5) . . . . ?
C7 C9 C10 C11 0.5(8) 3_667 . . . ?
C4 C1 S1 C2 -179.4(6) . . . . ?
S1 C1 S1 C2 1.6(5) 4_565 . . . ?
C2 C2 S1 C1 -1.0(3) 4_565 . . . ?
Se1 C2 S1 C1 179.2(4) . . . . ?
C1 C4 S2 C5 177.0(6) . . . . ?
S2 C4 S2 C5 0.0(5) 4_565 . . . ?
C5 C5 S2 C4 0.0(3) 4_565 . . . ?
S3 C5 S2 C4 -178.1(4) . . . . ?
C5 C5 S3 C6 -36.0(3) 4_565 . . . ?
S2 C5 S3 C6 141.9(4) . . . . ?
C6 C6 S3 C5 35.0(3) 4_565 . . . ?
C2 C2 Se1 C3 173.9(2) 4_565 . . . ?
S1 C2 Se1 C3 -6.2(4) . . . . ?
